data_4333756
loop_
_publ_author_name
'Fabrice Pointillart'
'Boris Le Guennic'
'St\'ephane Golhen'
'Olivier Cador'
'Olivier Maury'
'Lahc\`ene Ouahab'

_publ_section_title
;
 High Nuclearity Complexes of Lanthanide Involving Tetrathiafulvalene
 Ligands: Structural, Magnetic, and PhotoPhysical Properties
;
_journal_name_full 'Inorganic Chemistry'
_journal_page_first 1610
_journal_page_last 1620
_journal_paper_doi 10.1021/ic302532f
_journal_volume 52
_journal_year 2013
_chemical_formula_sum 'C62 H32 Cl6 Er2 F36 N4 O16 S8'
_chemical_formula_weight 2575.5
_chemical_name_systematic
;
 ?
;
_space_group_IT_number 14
_symmetry_cell_setting monoclinic
_symmetry_space_group_name_Hall '-P 2yab'
_symmetry_space_group_name_H-M 'P 1 21/a 1'
_atom_sites_solution_hydrogens geom
_atom_sites_solution_primary direct
_atom_sites_solution_secondary difmap
_audit_creation_method SHELXL-97
_cell_angle_alpha 90
_cell_angle_beta 108.0258(19)
_cell_angle_gamma 90
_cell_formula_units_Z 4
_cell_length_a 18.1845(7)
_cell_length_b 25.8088(8)
_cell_length_c 19.7696(8)
_cell_measurement_reflns_used 7321
_cell_measurement_temperature 150(2)
_cell_measurement_theta_max 26.15
_cell_measurement_theta_min 2.27
_cell_volume 8822.9(6)
_computing_structure_refinement 'SHELXL-97 (Sheldrick, 1997)'
_diffrn_ambient_temperature 150(2)
_diffrn_measured_fraction_theta_full 0.993
_diffrn_measured_fraction_theta_max 0.993
_diffrn_radiation_monochromator graphite
_diffrn_radiation_source 'fine-focus sealed tube'
_diffrn_radiation_type MoK\a
_diffrn_radiation_wavelength 0.71073
_diffrn_reflns_av_R_equivalents 0.0700
_diffrn_reflns_av_sigmaI/netI 0.0881
_diffrn_reflns_limit_h_max 22
_diffrn_reflns_limit_h_min -23
_diffrn_reflns_limit_k_max 29
_diffrn_reflns_limit_k_min -33
_diffrn_reflns_limit_l_max 25
_diffrn_reflns_limit_l_min -21
_diffrn_reflns_number 74464
_diffrn_reflns_theta_full 27.50
_diffrn_reflns_theta_max 27.50
_diffrn_reflns_theta_min 1.08
_exptl_absorpt_coefficient_mu 2.399
_exptl_absorpt_correction_T_max 0.768
_exptl_absorpt_correction_T_min 0.380
_exptl_absorpt_correction_type multi-scan
_exptl_crystal_colour orange
_exptl_crystal_density_diffrn 1.940
_exptl_crystal_description prism
_exptl_crystal_F_000 4768
_exptl_crystal_size_max 0.45
_exptl_crystal_size_mid 0.35
_exptl_crystal_size_min 0.11
_refine_diff_density_max 1.573
_refine_diff_density_min -1.716
_refine_diff_density_rms 0.235
_refine_ls_extinction_method none
_refine_ls_goodness_of_fit_ref 1.053
_refine_ls_hydrogen_treatment constr
_refine_ls_matrix_type full
_refine_ls_number_parameters 1235
_refine_ls_number_reflns 20122
_refine_ls_number_restraints 0
_refine_ls_restrained_S_all 1.053
_refine_ls_R_factor_all 0.1005
_refine_ls_R_factor_gt 0.0553
_refine_ls_shift/su_max 0.002
_refine_ls_shift/su_mean 0.000
_refine_ls_structure_factor_coef Fsqd
_refine_ls_weighting_details 'calc w=1/[\s^2^(Fo^2^)+(0.0964P)^2^+5.7582P] where P=(Fo^2^+2Fc^2^)/3'
_refine_ls_weighting_scheme calc
_refine_ls_wR_factor_gt 0.1395
_refine_ls_wR_factor_ref 0.1761
_reflns_number_gt 13295
_reflns_number_total 20122
_reflns_threshold_expression >2sigma(I)
_cod_data_source_file ic302532f_si_002_2.cif
_cod_data_source_block (3)
_cod_database_code 4333756

loop_
_symmetry_equiv_pos_as_xyz
'x, y, z'
'-x+1/2, y+1/2, -z'
'-x, -y, -z'
'x-1/2, -y-1/2, z'

loop_
_atom_site_label
_atom_site_type_symbol
_atom_site_fract_x
_atom_site_fract_y
_atom_site_fract_z
_atom_site_U_iso_or_equiv
_atom_site_adp_type
_atom_site_occupancy
_atom_site_symmetry_multiplicity
_atom_site_calc_flag
_atom_site_refinement_flags
_atom_site_disorder_assembly
_atom_site_disorder_group
C1 C 0.3750(4) 0.8342(3) 0.0754(4) 0.0274(16) Uani 1 1 d . . .
H1 H 0.3513 0.8329 0.1108 0.033 Uiso 1 1 calc R . .
C7 C 0.6103(4) 0.9387(3) 0.0493(3) 0.0225(15) Uani 1 1 d . . .
C37 C 0.3665(4) 0.6768(3) 0.2443(4) 0.0283(16) Uani 1 1 d . . .
C45 C 0.5911(7) 0.6840(4) 0.0673(5) 0.060(3) Uani 1 1 d . . .
C34 C 0.3651(4) 0.8190(3) 0.2879(4) 0.0274(16) Uani 1 1 d . . .
C52 C 0.9304(4) 1.1704(3) 0.4506(4) 0.0290(17) Uani 1 1 d . . .
C31 C 0.5173(5) 0.8153(3) 0.4689(4) 0.0373(19) Uani 1 1 d . . .
C59 C 0.8551(5) 1.2485(3) 0.1869(4) 0.0331(18) Uani 1 1 d . . .
C5 C 0.4903(4) 0.8363(2) 0.0429(4) 0.0235(15) Uani 1 1 d . . .
C18 C 0.7476(4) 0.8506(3) 0.4792(4) 0.039(2) Uani 1 1 d . . .
H18 H 0.7776 0.8620 0.5239 0.047 Uiso 1 1 calc R . .
C32 C 0.4780(4) 0.8044(3) 0.3896(4) 0.0275(16) Uani 1 1 d . . .
C39 C 0.3619(4) 0.6944(3) 0.1244(4) 0.0322(18) Uani 1 1 d . . .
C11 C 0.7751(4) 1.0209(3) 0.1584(4) 0.0258(15) Uani 1 1 d . . .
C35 C 0.2791(5) 0.8333(4) 0.2595(5) 0.043(2) Uani 1 1 d . . .
C38 C 0.3331(4) 0.6705(3) 0.1718(4) 0.0335(18) Uani 1 1 d . . .
H38 H 0.2899 0.6493 0.1552 0.040 Uiso 1 1 calc R . .
C27 C 0.5373(5) 1.1701(3) 0.3369(4) 0.0366(19) Uani 1 1 d . . .
H27 H 0.5114 1.1485 0.3595 0.044 Uiso 1 1 calc R . .
C4 C 0.4461(5) 0.8394(3) -0.0275(4) 0.0314(18) Uani 1 1 d . . .
H4 H 0.4705 0.8411 -0.0624 0.038 Uiso 1 1 calc R . .
C20 C 0.6643(4) 0.8690(3) 0.3606(4) 0.0240(15) Uani 1 1 d . . .
C49 C 0.9630(4) 1.0783(3) 0.3154(5) 0.039(2) Uani 1 1 d . . .
C9 C 0.6120(4) 0.9901(2) 0.0609(3) 0.0216(14) Uani 1 1 d . . .
C26 C 0.5924(4) 1.1501(3) 0.3079(4) 0.0264(16) Uani 1 1 d . . .
C19 C 0.7074(4) 0.8852(3) 0.4283(4) 0.0329(18) Uani 1 1 d . . .
H19 H 0.7091 0.9203 0.4394 0.040 Uiso 1 1 calc R . .
C8 C 0.5997(4) 0.9806(2) -0.0721(3) 0.0214(14) Uani 1 1 d . . .
C58 C 0.8357(5) 1.2924(3) 0.2169(4) 0.0364(19) Uani 1 1 d . . .
H58 H 0.8412 1.3249 0.1988 0.044 Uiso 1 1 calc R . .
C23 C 0.4231(4) 1.0112(2) 0.1425(4) 0.0221(15) Uani 1 1 d . . .
C51 C 1.0164(5) 1.1712(3) 0.4937(5) 0.044(2) Uani 1 1 d . . .
C10 C 0.7171(4) 1.0059(3) 0.1943(4) 0.0304(17) Uani 1 1 d . . .
H10B H 0.7289 1.0238 0.2395 0.036 Uiso 1 1 calc R . .
H10A H 0.7211 0.9690 0.2039 0.036 Uiso 1 1 calc R . .
C22 C 0.4933(4) 0.9703(3) 0.2632(4) 0.0264(16) Uani 1 1 d . . .
C12 C 0.8089(5) 0.9857(3) 0.1243(4) 0.0377(19) Uani 1 1 d . . .
H12 H 0.7969 0.9507 0.1248 0.045 Uiso 1 1 calc R . .
C17 C 0.7422(5) 0.7977(3) 0.4620(4) 0.041(2) Uani 1 1 d . . .
H17 H 0.7683 0.7735 0.4958 0.049 Uiso 1 1 calc R . .
C24 C 0.5036(4) 1.0217(3) 0.2735(4) 0.0244(15) Uani 1 1 d . . .
C46 C 0.8524(7) 1.0058(3) 0.4196(6) 0.060(3) Uani 1 1 d . . .
C16 C 0.6987(4) 0.7818(3) 0.3962(4) 0.0362(19) Uani 1 1 d . . .
H16 H 0.6946 0.7466 0.3853 0.043 Uiso 1 1 calc R . .
C2 C 0.3304(4) 0.8374(3) 0.0052(4) 0.0344(19) Uani 1 1 d . . .
H2 H 0.2768 0.8378 -0.0069 0.041 Uiso 1 1 calc R . .
C40 C 0.3286(6) 0.6807(4) 0.0464(5) 0.055(3) Uani 1 1 d . . .
C43 C 0.5717(5) 0.6413(3) 0.1757(4) 0.0375(19) Uani 1 1 d . . .
H43 H 0.5705 0.6095 0.1532 0.045 Uiso 1 1 calc R . .
C28 C 0.5222(5) 1.2234(3) 0.3310(4) 0.042(2) Uani 1 1 d . . .
H28 H 0.4871 1.2375 0.3515 0.051 Uiso 1 1 calc R . .
C6 C 0.5762(4) 0.8352(3) 0.0692(4) 0.0267(16) Uani 1 1 d . . .
H6B H 0.5956 0.8305 0.0291 0.032 Uiso 1 1 calc R . .
H6A H 0.5929 0.8057 0.1007 0.032 Uiso 1 1 calc R . .
C55 C 0.7435(6) 1.1487(4) 0.4970(4) 0.044(2) Uani 1 1 d . . .
C53 C 0.8780(5) 1.1603(3) 0.4879(4) 0.0359(19) Uani 1 1 d . . .
H53 H 0.8963 1.1544 0.5367 0.043 Uiso 1 1 calc R . .
C21 C 0.6202(4) 0.9055(3) 0.3047(4) 0.0274(16) Uani 1 1 d . . .
H21A H 0.6053 0.8889 0.2584 0.033 Uiso 1 1 calc R . .
H21B H 0.6512 0.9358 0.3031 0.033 Uiso 1 1 calc R . .
C3 C 0.3661(5) 0.8401(3) -0.0472(4) 0.0337(19) Uani 1 1 d . . .
H3 H 0.3368 0.8424 -0.0949 0.040 Uiso 1 1 calc R . .
C47 C 0.8726(5) 1.0464(3) 0.3709(4) 0.0321(18) Uani 1 1 d . . .
C33 C 0.3998(4) 0.8188(3) 0.3606(4) 0.0294(16) Uani 1 1 d . . .
H33 H 0.3715 0.8283 0.3906 0.035 Uiso 1 1 calc R . .
C41 C 0.5708(5) 0.5905(3) 0.2823(5) 0.045(2) Uani 1 1 d . . .
C13 C 0.8600(5) 1.0017(4) 0.0897(5) 0.050(2) Uani 1 1 d . . .
H13 H 0.8817 0.9779 0.0662 0.060 Uiso 1 1 calc R . .
C29 C 0.5582(5) 1.2549(3) 0.2955(5) 0.047(2) Uani 1 1 d . . .
H29 H 0.5466 1.2901 0.2907 0.056 Uiso 1 1 calc R . .
C30 C 0.6120(5) 1.2343(3) 0.2667(5) 0.038(2) Uani 1 1 d . . .
H30 H 0.6375 1.2555 0.2432 0.046 Uiso 1 1 calc R . .
C25 C 0.6169(4) 1.0956(3) 0.3119(4) 0.0323(17) Uani 1 1 d . . .
H25B H 0.6712 1.0939 0.3393 0.039 Uiso 1 1 calc R . .
H25A H 0.6121 1.0839 0.2641 0.039 Uiso 1 1 calc R . .
C50 C 1.0440(6) 1.0742(4) 0.3080(7) 0.062(3) Uani 1 1 d . . .
C15 C 0.8454(4) 1.0876(3) 0.1260(4) 0.0337(18) Uani 1 1 d . . .
H15 H 0.8586 1.1225 0.1275 0.040 Uiso 1 1 calc R . .
C48 C 0.9440(5) 1.0448(3) 0.3618(5) 0.041(2) Uani 1 1 d . . .
H48 H 0.9803 1.0209 0.3871 0.050 Uiso 1 1 calc R . .
C14 C 0.8784(5) 1.0532(3) 0.0905(5) 0.049(2) Uani 1 1 d . . .
H14 H 0.9126 1.0649 0.0673 0.059 Uiso 1 1 calc R . .
C61 C 0.3226(10) 0.9865(7) 0.3889(7) 0.124(6) Uani 1 1 d . . .
H61 H 0.2912 0.9558 0.3898 0.149 Uiso 1 1 calc R . .
C42 C 0.5688(4) 0.6433(3) 0.2447(4) 0.0295(17) Uani 1 1 d . . .
C44 C 0.5763(4) 0.6872(3) 0.1398(4) 0.0326(17) Uani 1 1 d . . .
C36 C 0.3354(5) 0.6438(3) 0.2944(5) 0.0381(19) Uani 1 1 d . . .
C56 C 0.7923(5) 1.3371(3) 0.3102(5) 0.041(2) Uani 1 1 d . . .
C60 C 0.8851(6) 1.2543(3) 0.1238(5) 0.045(2) Uani 1 1 d . . .
C54 C 0.7991(4) 1.1589(3) 0.4531(4) 0.0290(16) Uani 1 1 d . . .
C57 C 0.8075(4) 1.2874(3) 0.2755(4) 0.0305(17) Uani 1 1 d . . .
N1 N 0.4529(3) 0.8328(2) 0.0933(3) 0.0220(12) Uani 1 1 d . . .
N2 N 0.6612(3) 0.8171(2) 0.3460(3) 0.0266(13) Uani 1 1 d . . .
N3 N 0.6272(3) 1.1832(2) 0.2730(3) 0.0255(13) Uani 1 1 d . . .
N4 N 0.7947(3) 1.0717(2) 0.1583(3) 0.0248(13) Uani 1 1 d . . .
O1 O 0.4953(3) 0.82935(16) 0.1613(2) 0.0208(10) Uani 1 1 d . . .
O2 O 0.6217(3) 0.80046(19) 0.2810(3) 0.0302(12) Uani 1 1 d . . .
O3 O 0.5205(3) 0.78543(18) 0.3568(2) 0.0270(11) Uani 1 1 d . . .
O4 O 0.3937(3) 0.80755(19) 0.2395(2) 0.0292(11) Uani 1 1 d . . .
O5 O 0.4212(3) 0.70521(19) 0.2758(3) 0.0320(12) Uani 1 1 d . . .
O6 O 0.4162(3) 0.72663(18) 0.1375(2) 0.0287(11) Uani 1 1 d . . .
O7 O 0.5642(3) 0.68196(18) 0.2812(3) 0.0314(12) Uani 1 1 d . . .
O8 O 0.5704(3) 0.73226(18) 0.1596(3) 0.0303(12) Uani 1 1 d . . .
O9 O 0.6781(3) 1.16371(19) 0.2437(2) 0.0287(11) Uani 1 1 d . . .
O10 O 0.7610(3) 1.10555(17) 0.1893(2) 0.0268(11) Uani 1 1 d . . .
O11 O 0.8171(3) 1.07693(18) 0.3435(3) 0.0299(11) Uani 1 1 d . . .
O12 O 0.9219(3) 1.11411(19) 0.2783(3) 0.0303(11) Uani 1 1 d . . .
O13 O 0.9167(3) 1.17661(18) 0.3852(2) 0.0265(11) Uani 1 1 d . . .
O14 O 0.7654(3) 1.16413(17) 0.3885(2) 0.0271(11) Uani 1 1 d . . .
O15 O 0.7953(3) 1.24685(19) 0.3041(3) 0.0338(12) Uani 1 1 d . . .
O16 O 0.8506(3) 1.20231(18) 0.2044(3) 0.0305(12) Uani 1 1 d . . .
F1 F 0.5687(3) 0.77927(18) 0.4990(2) 0.0476(13) Uani 1 1 d . . .
F6 F 0.2626(3) 0.8612(2) 0.2014(3) 0.0597(15) Uani 1 1 d . . .
F7 F 0.3253(3) 0.6722(2) 0.3470(3) 0.0528(14) Uani 1 1 d . . .
F8 F 0.2680(3) 0.6214(2) 0.2633(3) 0.0617(16) Uani 1 1 d . . .
F4 F 0.2374(3) 0.7911(3) 0.2429(4) 0.096(2) Uani 1 1 d . . .
F32 F 0.8479(6) 1.3474(3) 0.3670(5) 0.160(5) Uani 1 1 d . . .
F2 F 0.4686(3) 0.8183(2) 0.5063(2) 0.0627(15) Uani 1 1 d . . .
F3 F 0.5569(3) 0.85978(18) 0.4766(2) 0.0530(14) Uani 1 1 d . . .
F5 F 0.2539(3) 0.8594(3) 0.3051(3) 0.091(2) Uani 1 1 d . . .
F9 F 0.3858(3) 0.6072(2) 0.3258(3) 0.0729(18) Uani 1 1 d . . .
F18 F 0.6605(4) 0.7046(3) 0.0728(3) 0.099(2) Uani 1 1 d . . .
F17 F 0.5409(4) 0.7122(2) 0.0187(3) 0.0735(18) Uani 1 1 d . . .
F16 F 0.5922(7) 0.6373(3) 0.0437(4) 0.138(4) Uani 1 1 d . . .
F12 F 0.3392(5) 0.7114(3) 0.0022(3) 0.112(3) Uani 1 1 d . . .
F11 F 0.3614(11) 0.6396(4) 0.0345(5) 0.239(9) Uani 1 1 d . . .
F10 F 0.2595(6) 0.6658(6) 0.0270(4) 0.204(7) Uani 1 1 d . . .
F15 F 0.6264(4) 0.5601(2) 0.2751(5) 0.097(3) Uani 1 1 d . . .
F14 F 0.5801(6) 0.5941(2) 0.3488(4) 0.112(3) Uani 1 1 d . . .
F13 F 0.5067(3) 0.5649(2) 0.2540(4) 0.082(2) Uani 1 1 d . . .
F19 F 0.8324(7) 1.0273(3) 0.4698(4) 0.138(4) Uani 1 1 d . . .
F20 F 0.7956(4) 0.9757(3) 0.3799(4) 0.099(2) Uani 1 1 d . . .
F22 F 1.0847(4) 1.0352(2) 0.3440(4) 0.095(2) Uani 1 1 d . . .
F23 F 1.0844(4) 1.1156(2) 0.3314(6) 0.122(4) Uani 1 1 d . . .
F24 F 1.0408(4) 1.0651(5) 0.2446(5) 0.154(5) Uani 1 1 d . . .
F35 F 0.9521(4) 1.2291(3) 0.1347(4) 0.095(2) Uani 1 1 d . . .
F34 F 0.8395(4) 1.2328(3) 0.0670(3) 0.096(2) Uani 1 1 d . . .
F36 F 0.8966(6) 1.3013(2) 0.1076(4) 0.140(4) Uani 1 1 d . . .
F33 F 0.7879(7) 1.3782(3) 0.2743(4) 0.154(5) Uani 1 1 d . . .
F31 F 0.7328(6) 1.3358(3) 0.3290(7) 0.173(6) Uani 1 1 d . . .
F26 F 1.0565(3) 1.2032(2) 0.4663(3) 0.0767(19) Uani 1 1 d . . .
F27 F 1.0290(3) 1.1890(3) 0.5602(3) 0.0764(19) Uani 1 1 d . . .
F25 F 1.0477(3) 1.1260(2) 0.4989(4) 0.084(2) Uani 1 1 d . . .
F29 F 0.6877(3) 1.1825(2) 0.4815(3) 0.0705(17) Uani 1 1 d . . .
F30 F 0.7772(4) 1.1514(3) 0.5664(3) 0.088(2) Uani 1 1 d . . .
F28 F 0.7115(4) 1.1029(2) 0.4823(3) 0.0739(19) Uani 1 1 d . . .
F21 F 0.9093(4) 0.9729(2) 0.4486(4) 0.102(3) Uani 1 1 d . . .
S1 S 0.61824(11) 0.89383(7) 0.11664(9) 0.0282(4) Uani 1 1 d . . .
S2 S 0.61377(11) 0.91834(6) -0.03477(9) 0.0271(4) Uani 1 1 d . . .
S3 S 0.44717(11) 1.06211(6) 0.20487(9) 0.0263(4) Uani 1 1 d . . .
S4 S 0.56396(12) 1.05061(8) 0.35097(10) 0.0353(5) Uani 1 1 d . . .
S5 S 0.53412(11) 0.92398(7) 0.32900(10) 0.0306(4) Uani 1 1 d . . .
S6 S 0.43104(11) 0.94963(7) 0.18138(9) 0.0283(4) Uani 1 1 d . . .
S7 S 0.61978(11) 1.03089(7) -0.00911(9) 0.0275(4) Uani 1 1 d . . .
S8 S 0.61771(10) 1.02124(7) 0.14070(10) 0.0285(4) Uani 1 1 d . . .
Cl1 Cl 0.4112(3) 0.9662(3) 0.4400(3) 0.196(3) Uani 1 1 d . . .
Cl2 Cl 0.3159(3) 0.9890(2) 0.3024(2) 0.1282(16) Uani 1 1 d . . .
Cl3 Cl 0.2775(5) 1.0292(2) 0.4169(3) 0.210(3) Uani 1 1 d . . .
Cl4 Cl 1.0741(2) 1.00064(19) 0.0864(3) 0.1273(15) Uani 1 1 d . . .
Er1 Er 0.504401(17) 0.761800(11) 0.239510(16) 0.02075(10) Uani 1 1 d . . .
Er2 Er 0.809806(17) 1.157252(11) 0.288325(16) 0.02085(9) Uani 1 1 d . . .
C62A C 1.168(4) 1.017(3) 0.143(3) 0.23(5) Uani 0.388(10) 1 d P A 1
H62A H 1.1731 1.0184 0.1934 0.275 Uiso 0.388(10) 1 calc PR A 1
Cl5A Cl 1.2015(17) 1.0751(6) 0.1089(11) 0.223(15) Uani 0.388(10) 1 d P A 1
Cl6A Cl 1.2190(6) 0.9683(6) 0.1196(9) 0.172(8) Uani 0.388(10) 1 d P A 1
C62 C 1.1447(13) 1.0424(14) 0.1341(10) 0.093(10) Uani 0.612(10) 1 d P A 2
H62 H 1.1555 1.0354 0.1850 0.111 Uiso 0.612(10) 1 calc PR A 2
Cl5 Cl 1.1056(6) 1.1078(4) 0.1149(5) 0.155(4) Uani 0.612(10) 1 d P A 2
Cl6 Cl 1.2287(4) 1.0428(7) 0.1148(5) 0.176(7) Uani 0.612(10) 1 d P A 2

loop_
_atom_site_aniso_label
_atom_site_aniso_U_11
_atom_site_aniso_U_22
_atom_site_aniso_U_33
_atom_site_aniso_U_23
_atom_site_aniso_U_13
_atom_site_aniso_U_12
C1 0.024(4) 0.027(4) 0.032(4) 0.002(3) 0.010(3) -0.004(3)
C7 0.016(3) 0.031(4) 0.021(4) 0.001(3) 0.008(3) -0.001(3)
C37 0.027(4) 0.025(4) 0.033(4) -0.001(3) 0.011(3) -0.005(3)
C45 0.091(9) 0.055(6) 0.044(6) 0.005(5) 0.037(6) 0.022(6)
C34 0.023(4) 0.024(4) 0.039(5) 0.003(3) 0.015(3) -0.002(3)
C52 0.029(4) 0.021(4) 0.036(5) -0.005(3) 0.007(3) -0.002(3)
C31 0.042(5) 0.044(5) 0.026(4) 0.004(3) 0.010(4) 0.001(4)
C59 0.036(4) 0.032(4) 0.030(4) 0.005(3) 0.008(3) -0.009(3)
C5 0.034(4) 0.016(3) 0.019(4) -0.005(2) 0.007(3) -0.003(3)
C18 0.027(4) 0.055(5) 0.027(4) 0.000(4) -0.002(3) 0.003(4)
C32 0.030(4) 0.027(4) 0.026(4) 0.000(3) 0.009(3) -0.007(3)
C39 0.035(4) 0.028(4) 0.027(4) -0.002(3) 0.001(3) -0.004(3)
C11 0.019(4) 0.031(4) 0.024(4) -0.002(3) 0.002(3) 0.001(3)
C35 0.035(5) 0.060(6) 0.039(5) 0.011(4) 0.016(4) 0.006(4)
C38 0.031(4) 0.030(4) 0.037(5) -0.007(3) 0.007(3) -0.020(3)
C27 0.037(5) 0.043(5) 0.030(4) -0.009(3) 0.012(4) 0.003(4)
C4 0.046(5) 0.022(4) 0.022(4) 0.001(3) 0.004(3) -0.002(3)
C20 0.019(3) 0.029(4) 0.025(4) 0.004(3) 0.009(3) 0.001(3)
C49 0.025(4) 0.033(4) 0.055(5) -0.016(4) 0.007(4) 0.002(3)
C9 0.025(4) 0.022(3) 0.017(3) -0.003(3) 0.005(3) 0.002(3)
C26 0.022(4) 0.032(4) 0.023(4) -0.006(3) 0.004(3) -0.003(3)
C19 0.038(5) 0.035(4) 0.027(4) -0.001(3) 0.011(3) -0.002(3)
C8 0.025(4) 0.019(3) 0.019(4) 0.001(3) 0.006(3) -0.002(3)
C58 0.053(5) 0.022(4) 0.039(5) 0.007(3) 0.020(4) -0.002(3)
C23 0.018(3) 0.018(3) 0.032(4) -0.003(3) 0.009(3) -0.001(3)
C51 0.038(5) 0.049(5) 0.036(5) 0.005(4) -0.002(4) -0.004(4)
C10 0.037(4) 0.027(4) 0.027(4) -0.003(3) 0.010(3) -0.008(3)
C22 0.029(4) 0.033(4) 0.023(4) 0.010(3) 0.016(3) 0.004(3)
C12 0.040(5) 0.030(4) 0.046(5) -0.004(3) 0.018(4) 0.005(3)
C17 0.034(5) 0.047(5) 0.033(5) 0.019(4) -0.002(4) 0.009(4)
C24 0.024(4) 0.029(4) 0.022(4) 0.000(3) 0.009(3) 0.000(3)
C46 0.090(8) 0.026(5) 0.059(7) 0.013(4) 0.012(6) 0.002(5)
C16 0.030(4) 0.035(4) 0.037(5) 0.013(3) 0.001(4) 0.005(3)
C2 0.028(4) 0.030(4) 0.032(4) 0.004(3) -0.010(3) -0.005(3)
C40 0.081(8) 0.046(6) 0.030(5) -0.007(4) 0.002(5) -0.032(5)
C43 0.047(5) 0.022(4) 0.043(5) -0.001(3) 0.014(4) 0.005(3)
C28 0.027(4) 0.058(6) 0.039(5) -0.016(4) 0.008(4) 0.014(4)
C6 0.031(4) 0.026(4) 0.023(4) 0.005(3) 0.008(3) 0.002(3)
C55 0.051(6) 0.062(6) 0.023(4) -0.006(4) 0.015(4) -0.012(5)
C53 0.038(5) 0.045(5) 0.024(4) 0.001(3) 0.007(3) -0.011(4)
C21 0.033(4) 0.025(4) 0.031(4) 0.006(3) 0.019(3) -0.001(3)
C3 0.047(5) 0.024(4) 0.020(4) -0.002(3) -0.004(3) -0.003(3)
C47 0.044(5) 0.023(4) 0.021(4) -0.002(3) -0.003(3) 0.003(3)
C33 0.029(4) 0.040(4) 0.022(4) 0.002(3) 0.013(3) 0.005(3)
C41 0.053(6) 0.033(5) 0.056(6) 0.009(4) 0.026(5) 0.004(4)
C13 0.047(6) 0.052(6) 0.057(6) -0.021(4) 0.023(5) 0.007(4)
C29 0.040(5) 0.041(5) 0.057(6) -0.003(4) 0.013(5) 0.014(4)
C30 0.029(4) 0.035(5) 0.047(5) 0.007(4) 0.005(4) 0.008(3)
C25 0.026(4) 0.038(4) 0.031(4) -0.012(3) 0.007(3) -0.005(3)
C50 0.049(6) 0.055(7) 0.089(9) 0.001(6) 0.032(6) 0.011(5)
C15 0.036(4) 0.039(5) 0.029(4) 0.000(3) 0.014(3) -0.009(3)
C48 0.035(5) 0.024(4) 0.056(6) 0.003(4) 0.001(4) 0.007(3)
C14 0.045(5) 0.049(6) 0.066(6) -0.002(4) 0.036(5) -0.008(4)
C61 0.152(15) 0.162(15) 0.074(10) 0.013(9) 0.058(10) 0.078(12)
C42 0.030(4) 0.025(4) 0.037(4) 0.005(3) 0.014(3) 0.001(3)
C44 0.035(4) 0.030(4) 0.034(4) 0.000(3) 0.014(3) 0.005(3)
C36 0.032(4) 0.043(5) 0.045(5) -0.003(4) 0.021(4) -0.016(4)
C56 0.042(5) 0.036(5) 0.043(5) 0.007(4) 0.013(4) -0.001(4)
C60 0.067(7) 0.043(5) 0.032(5) 0.000(4) 0.026(5) -0.017(4)
C54 0.036(4) 0.031(4) 0.020(4) 0.001(3) 0.009(3) -0.008(3)
C57 0.029(4) 0.023(4) 0.037(5) -0.001(3) 0.006(3) -0.002(3)
N1 0.026(3) 0.019(3) 0.020(3) 0.001(2) 0.005(2) 0.002(2)
N2 0.021(3) 0.034(3) 0.024(3) 0.001(3) 0.005(2) -0.002(3)
N3 0.018(3) 0.032(3) 0.027(3) 0.000(2) 0.007(2) 0.005(2)
N4 0.027(3) 0.025(3) 0.023(3) -0.002(2) 0.009(3) 0.003(2)
O1 0.025(3) 0.020(2) 0.015(2) 0.0008(17) 0.0027(19) -0.0025(18)
O2 0.023(3) 0.040(3) 0.026(3) -0.006(2) 0.006(2) -0.006(2)
O3 0.029(3) 0.029(3) 0.024(3) -0.004(2) 0.009(2) 0.001(2)
O4 0.025(3) 0.042(3) 0.021(3) 0.002(2) 0.008(2) 0.001(2)
O5 0.028(3) 0.038(3) 0.029(3) 0.001(2) 0.007(2) -0.011(2)
O6 0.034(3) 0.031(3) 0.020(3) -0.002(2) 0.007(2) -0.008(2)
O7 0.039(3) 0.026(3) 0.032(3) 0.008(2) 0.015(2) 0.004(2)
O8 0.035(3) 0.031(3) 0.027(3) 0.006(2) 0.013(2) 0.005(2)
O9 0.020(3) 0.046(3) 0.020(3) -0.003(2) 0.007(2) 0.003(2)
O10 0.030(3) 0.022(3) 0.027(3) -0.0090(19) 0.006(2) 0.000(2)
O11 0.033(3) 0.027(3) 0.027(3) 0.005(2) 0.006(2) 0.000(2)
O12 0.028(3) 0.034(3) 0.030(3) -0.002(2) 0.011(2) 0.004(2)
O13 0.023(3) 0.031(3) 0.022(3) 0.000(2) 0.002(2) -0.002(2)
O14 0.031(3) 0.031(3) 0.021(3) -0.001(2) 0.011(2) -0.006(2)
O15 0.040(3) 0.029(3) 0.037(3) 0.002(2) 0.019(3) -0.001(2)
O16 0.040(3) 0.028(3) 0.029(3) 0.001(2) 0.019(2) -0.006(2)
F1 0.065(3) 0.047(3) 0.024(2) 0.003(2) 0.003(2) 0.014(2)
F6 0.041(3) 0.091(4) 0.051(3) 0.030(3) 0.019(3) 0.027(3)
F7 0.046(3) 0.081(4) 0.037(3) -0.014(3) 0.021(2) -0.026(3)
F8 0.062(3) 0.081(4) 0.047(3) -0.013(3) 0.023(3) -0.049(3)
F4 0.025(3) 0.098(5) 0.147(7) 0.027(5) 0.001(4) -0.010(3)
F32 0.157(9) 0.128(7) 0.136(8) -0.095(6) -0.042(7) 0.067(6)
F2 0.050(3) 0.120(5) 0.022(3) -0.004(3) 0.019(2) 0.003(3)
F3 0.076(4) 0.045(3) 0.029(3) 0.001(2) 0.002(2) -0.024(3)
F5 0.054(4) 0.167(7) 0.054(4) -0.006(4) 0.020(3) 0.058(4)
F9 0.078(4) 0.055(4) 0.098(5) 0.040(3) 0.046(4) 0.013(3)
F18 0.081(5) 0.170(8) 0.065(4) 0.031(4) 0.048(4) 0.024(5)
F17 0.097(5) 0.090(4) 0.033(3) 0.011(3) 0.020(3) 0.032(4)
F16 0.312(13) 0.061(4) 0.077(5) -0.005(4) 0.111(7) 0.046(6)
F12 0.183(8) 0.106(5) 0.026(3) -0.002(3) 0.004(4) -0.090(5)
F11 0.48(3) 0.125(8) 0.055(6) -0.045(5) -0.003(9) 0.105(12)
F10 0.155(9) 0.399(19) 0.038(4) -0.010(7) -0.001(5) -0.196(12)
F15 0.086(5) 0.050(4) 0.178(8) 0.052(4) 0.072(5) 0.031(3)
F14 0.239(10) 0.043(4) 0.056(4) 0.014(3) 0.046(5) -0.001(4)
F13 0.064(4) 0.059(4) 0.113(5) 0.038(3) 0.012(4) -0.026(3)
F19 0.308(13) 0.052(4) 0.117(6) 0.036(4) 0.158(8) 0.031(6)
F20 0.109(6) 0.069(4) 0.108(6) 0.033(4) 0.019(4) -0.044(4)
F22 0.056(4) 0.061(4) 0.161(7) -0.004(4) 0.021(4) 0.026(3)
F23 0.051(4) 0.048(4) 0.285(12) -0.024(5) 0.077(6) -0.013(3)
F24 0.061(5) 0.330(15) 0.086(6) 0.003(7) 0.047(4) 0.051(7)
F35 0.079(5) 0.160(7) 0.068(5) 0.025(4) 0.055(4) 0.021(5)
F34 0.097(5) 0.161(7) 0.038(4) -0.022(4) 0.030(4) -0.045(5)
F36 0.303(12) 0.046(4) 0.141(7) 0.007(4) 0.172(8) -0.036(5)
F33 0.351(15) 0.043(4) 0.112(6) 0.008(4) 0.134(8) 0.046(6)
F31 0.160(9) 0.072(5) 0.363(16) -0.104(7) 0.194(11) -0.038(5)
F26 0.035(3) 0.090(5) 0.091(5) 0.025(4) -0.001(3) -0.018(3)
F27 0.053(4) 0.105(5) 0.051(4) -0.028(3) -0.015(3) 0.014(3)
F25 0.053(4) 0.044(3) 0.124(6) -0.014(3) -0.020(4) 0.023(3)
F29 0.060(4) 0.090(5) 0.078(4) -0.007(3) 0.045(3) -0.001(3)
F30 0.083(5) 0.156(7) 0.028(3) -0.004(3) 0.023(3) -0.034(4)
F28 0.117(5) 0.061(4) 0.064(4) -0.013(3) 0.057(4) -0.052(4)
F21 0.109(6) 0.065(4) 0.123(6) 0.063(4) 0.021(5) 0.023(4)
S1 0.0338(10) 0.0293(10) 0.0198(9) 0.0027(7) 0.0059(7) -0.0045(8)
S2 0.0407(11) 0.0203(9) 0.0214(9) 0.0030(6) 0.0110(8) 0.0048(7)
S3 0.0338(10) 0.0219(9) 0.0219(9) 0.0002(6) 0.0067(7) 0.0030(7)
S4 0.0400(11) 0.0408(11) 0.0208(10) 0.0014(8) 0.0033(8) -0.0087(9)
S5 0.0323(10) 0.0338(10) 0.0283(10) 0.0132(8) 0.0133(8) 0.0085(8)
S6 0.0335(10) 0.0226(9) 0.0263(10) 0.0038(7) 0.0058(8) -0.0020(7)
S7 0.0342(10) 0.0211(9) 0.0261(10) 0.0001(7) 0.0076(8) -0.0025(7)
S8 0.0272(10) 0.0328(10) 0.0262(10) -0.0087(7) 0.0092(8) -0.0001(7)
Cl1 0.113(4) 0.335(9) 0.143(5) 0.066(5) 0.042(3) 0.068(5)
Cl2 0.138(4) 0.164(4) 0.102(3) -0.014(3) 0.065(3) -0.037(3)
Cl3 0.331(9) 0.164(5) 0.199(6) 0.014(4) 0.176(6) 0.102(6)
Cl4 0.093(3) 0.161(4) 0.142(4) 0.009(3) 0.057(3) 0.004(3)
Er1 0.02088(17) 0.02266(17) 0.01846(17) 0.00082(11) 0.00569(12) -0.00219(12)
Er2 0.02217(17) 0.02193(17) 0.01804(17) 0.00135(11) 0.00561(12) -0.00171(12)
C62A 0.15(6) 0.33(10) 0.16(6) 0.21(7) -0.02(4) 0.03(5)
Cl5A 0.36(4) 0.086(10) 0.164(16) 0.044(10) 0.000(19) -0.057(14)
Cl6A 0.058(6) 0.161(13) 0.29(2) 0.103(12) 0.038(9) 0.027(7)
C62 0.046(12) 0.21(3) 0.018(9) 0.034(13) 0.002(8) -0.011(16)
Cl5 0.163(8) 0.156(8) 0.157(8) 0.055(6) 0.067(6) -0.017(6)
Cl6 0.041(3) 0.40(2) 0.097(6) -0.052(9) 0.031(3) -0.029(7)

loop_
_atom_type_symbol
_atom_type_description
_atom_type_scat_dispersion_real
_atom_type_scat_dispersion_imag
_atom_type_scat_source
C C 0.0033 0.0016 'International Tables Vol C Tables 4.2.6.8 and 6.1.1.4'
H H 0.0000 0.0000 'International Tables Vol C Tables 4.2.6.8 and 6.1.1.4'
N N 0.0061 0.0033 'International Tables Vol C Tables 4.2.6.8 and 6.1.1.4'
O O 0.0106 0.0060 'International Tables Vol C Tables 4.2.6.8 and 6.1.1.4'
F F 0.0171 0.0103 'International Tables Vol C Tables 4.2.6.8 and 6.1.1.4'
S S 0.1246 0.1234 'International Tables Vol C Tables 4.2.6.8 and 6.1.1.4'
Cl Cl 0.1484 0.1585 'International Tables Vol C Tables 4.2.6.8 and 6.1.1.4'
Er Er -0.2586 4.9576 'International Tables Vol C Tables 4.2.6.8 and 6.1.1.4'

loop_
_geom_angle_atom_site_label_1
_geom_angle_atom_site_label_2
_geom_angle_atom_site_label_3
_geom_angle
_geom_angle_site_symmetry_1
N1 C1 C2 120.6(7) .
C9 C7 S1 122.3(5) .
C9 C7 S2 116.7(5) .
S1 C7 S2 120.4(4) .
O5 C37 C38 128.3(7) .
O5 C37 C36 113.7(6) .
C38 C37 C36 118.0(6) .
F16 C45 F17 109.6(9) .
F16 C45 F18 106.2(10) .
F17 C45 F18 105.1(9) .
F16 C45 C44 114.4(8) .
F17 C45 C44 111.5(8) .
F18 C45 C44 109.5(8) .
O4 C34 C33 128.9(7) .
O4 C34 C35 113.1(7) .
C33 C34 C35 118.0(7) .
O13 C52 C53 128.3(7) .
O13 C52 C51 114.6(7) .
C53 C52 C51 117.0(7) .
F2 C31 F1 106.9(7) .
F2 C31 F3 108.5(7) .
F1 C31 F3 105.8(7) .
F2 C31 C32 113.7(7) .
F1 C31 C32 111.8(7) .
F3 C31 C32 109.7(6) .
O16 C59 C58 128.3(8) .
O16 C59 C60 113.0(7) .
C58 C59 C60 118.7(7) .
N1 C5 C4 118.2(7) .
N1 C5 C6 116.6(6) .
C4 C5 C6 125.2(7) .
C19 C18 C17 118.3(7) .
O3 C32 C33 126.8(7) .
O3 C32 C31 115.7(6) .
C33 C32 C31 117.4(7) .
O6 C39 C38 127.3(7) .
O6 C39 C40 113.9(7) .
C38 C39 C40 118.7(7) .
N4 C11 C12 118.6(7) .
N4 C11 C10 118.3(6) .
C12 C11 C10 123.1(7) .
F6 C35 F4 106.2(8) .
F6 C35 F5 106.6(7) .
F4 C35 F5 107.5(8) .
F6 C35 C34 112.7(7) .
F4 C35 C34 109.6(7) .
F5 C35 C34 113.8(7) .
C39 C38 C37 121.5(6) .
C26 C27 C28 118.4(8) .
C5 C4 C3 121.2(8) .
N2 C20 C19 118.2(6) .
N2 C20 C21 119.1(6) .
C19 C20 C21 122.6(7) .
O12 C49 C48 128.1(8) .
O12 C49 C50 114.0(8) .
C48 C49 C50 117.8(8) .
C7 C9 S8 126.9(5) .
C7 C9 S7 117.0(5) .
S8 C9 S7 115.7(4) .
N3 C26 C27 118.6(7) .
N3 C26 C25 116.3(6) .
C27 C26 C25 125.1(7) .
C18 C19 C20 121.5(7) .
C23 C8 S2 122.7(5) 3_675
C23 C8 S7 123.3(5) 3_675
S2 C8 S7 114.0(4) .
C59 C58 C57 119.1(7) .
C8 C23 S6 123.8(5) 3_675
C8 C23 S3 122.6(5) 3_675
S6 C23 S3 113.6(4) .
F25 C51 F26 108.2(9) .
F25 C51 F27 107.1(7) .
F26 C51 F27 103.7(7) .
F25 C51 C52 112.5(7) .
F26 C51 C52 112.2(7) .
F27 C51 C52 112.6(8) .
C11 C10 S8 112.6(5) .
C24 C22 S6 117.5(5) .
C24 C22 S5 123.5(5) .
S6 C22 S5 118.9(4) .
C13 C12 C11 121.0(8) .
C16 C17 C18 120.2(7) .
C22 C24 S4 124.9(5) .
C22 C24 S3 116.4(5) .
S4 C24 S3 118.6(4) .
F19 C46 F21 108.3(9) .
F19 C46 F20 110.6(11) .
F21 C46 F20 103.9(8) .
F19 C46 C47 111.7(7) .
F21 C46 C47 113.6(9) .
F20 C46 C47 108.5(8) .
C17 C16 N2 120.3(7) .
C1 C2 C3 119.5(7) .
F12 C40 F10 109.9(10) .
F12 C40 F11 102.6(12) .
F10 C40 F11 99.8(11) .
F12 C40 C39 118.0(7) .
F10 C40 C39 115.4(10) .
F11 C40 C39 108.7(9) .
C42 C43 C44 119.7(7) .
C29 C28 C27 120.9(8) .
C5 C6 S1 113.2(5) .
F29 C55 F28 107.0(8) .
F29 C55 F30 106.6(8) .
F28 C55 F30 108.1(7) .
F29 C55 C54 110.7(7) .
F28 C55 C54 110.6(7) .
F30 C55 C54 113.6(7) .
C54 C53 C52 120.8(7) .
C20 C21 S5 106.1(5) .
C4 C3 C2 118.9(7) .
O11 C47 C48 128.9(7) .
O11 C47 C46 112.3(8) .
C48 C47 C46 118.9(7) .
C34 C33 C32 120.3(7) .
F14 C41 F13 107.2(8) .
F14 C41 F15 107.0(8) .
F13 C41 F15 105.3(8) .
F14 C41 C42 114.0(7) .
F13 C41 C42 110.7(7) .
F15 C41 C42 112.1(7) .
C14 C13 C12 119.0(8) .
C28 C29 C30 119.7(8) .
N3 C30 C29 119.5(8) .
C26 C25 S4 116.2(5) .
F24 C50 F23 110.8(12) .
F24 C50 F22 104.0(10) .
F23 C50 F22 105.9(9) .
F24 C50 C49 111.1(9) .
F23 C50 C49 111.3(8) .
F22 C50 C49 113.4(9) .
N4 C15 C14 121.2(7) .
C47 C48 C49 120.8(7) .
C13 C14 C15 119.2(8) .
Cl3 C61 Cl2 116.8(9) .
Cl3 C61 Cl1 120.6(10) .
Cl2 C61 Cl1 112.1(9) .
O7 C42 C43 129.0(7) .
O7 C42 C41 114.9(7) .
C43 C42 C41 116.0(7) .
O8 C44 C43 127.4(7) .
O8 C44 C45 113.7(7) .
C43 C44 C45 118.8(7) .
F8 C36 F9 108.2(7) .
F8 C36 F7 105.8(7) .
F9 C36 F7 105.5(7) .
F8 C36 C37 114.5(7) .
F9 C36 C37 110.9(7) .
F7 C36 C37 111.4(7) .
F31 C56 F33 106.2(9) .
F31 C56 F32 105.2(11) .
F33 C56 F32 102.3(9) .
F31 C56 C57 114.1(7) .
F33 C56 C57 116.3(8) .
F32 C56 C57 111.5(7) .
F36 C60 F34 107.2(8) .
F36 C60 F35 106.7(9) .
F34 C60 F35 103.8(8) .
F36 C60 C59 115.1(8) .
F34 C60 C59 112.0(7) .
F35 C60 C59 111.2(7) .
O14 C54 C53 127.9(7) .
O14 C54 C55 113.3(7) .
C53 C54 C55 118.8(7) .
O15 C57 C58 127.7(7) .
O15 C57 C56 115.0(7) .
C58 C57 C56 117.2(7) .
O1 N1 C1 120.0(6) .
O1 N1 C5 118.4(5) .
C1 N1 C5 121.5(6) .
O2 N2 C20 119.6(5) .
O2 N2 C16 118.9(6) .
C20 N2 C16 121.5(6) .
O9 N3 C30 118.7(6) .
O9 N3 C26 118.4(6) .
C30 N3 C26 122.9(7) .
O10 N4 C15 120.4(6) .
O10 N4 C11 118.6(6) .
C15 N4 C11 121.0(6) .
N1 O1 Er1 128.9(3) .
N2 O2 Er1 131.0(4) .
C32 O3 Er1 135.3(4) .
C34 O4 Er1 132.7(4) .
C37 O5 Er1 134.6(5) .
C39 O6 Er1 136.2(5) .
C42 O7 Er1 127.0(5) .
C44 O8 Er1 128.3(5) .
N3 O9 Er2 130.1(4) .
N4 O10 Er2 131.5(4) .
C47 O11 Er2 132.8(5) .
C49 O12 Er2 131.1(5) .
C52 O13 Er2 132.4(5) .
C54 O14 Er2 131.7(5) .
C57 O15 Er2 136.3(5) .
C59 O16 Er2 137.3(5) .
C7 S1 C6 103.7(3) .
C8 S2 C7 94.7(3) .
C23 S3 C24 93.3(3) .
C24 S4 C25 99.8(3) .
C22 S5 C21 100.5(3) .
C22 S6 C23 94.1(3) .
C8 S7 C9 93.8(3) .
C9 S8 C10 101.2(3) .
C62 Cl4 C62A 25(3) .
O2 Er1 O1 76.91(17) .
O2 Er1 O3 73.11(17) .
O1 Er1 O3 115.56(16) .
O2 Er1 O4 119.50(18) .
O1 Er1 O4 74.58(16) .
O3 Er1 O4 73.16(16) .
O2 Er1 O6 143.26(18) .
O1 Er1 O6 80.06(16) .
O3 Er1 O6 143.41(17) .
O4 Er1 O6 80.49(17) .
O2 Er1 O7 88.70(18) .
O1 Er1 O7 145.73(17) .
O3 Er1 O7 88.77(17) .
O4 Er1 O7 138.37(17) .
O6 Er1 O7 94.67(17) .
O2 Er1 O5 141.25(17) .
O1 Er1 O5 138.66(16) .
O3 Er1 O5 75.84(17) .
O4 Er1 O5 71.36(18) .
O6 Er1 O5 71.90(17) .
O7 Er1 O5 67.91(18) .
O2 Er1 O8 76.74(18) .
O1 Er1 O8 75.15(16) .
O3 Er1 O8 144.06(17) .
O4 Er1 O8 140.56(16) .
O6 Er1 O8 69.88(18) .
O7 Er1 O8 71.31(17) .
O5 Er1 O8 120.17(17) .
O9 Er2 O10 68.44(17) .
O9 Er2 O13 144.29(17) .
O10 Er2 O13 145.91(17) .
O9 Er2 O11 98.45(17) .
O10 Er2 O11 80.41(17) .
O13 Er2 O11 83.89(16) .
O9 Er2 O16 102.42(18) .
O10 Er2 O16 78.93(17) .
O13 Er2 O16 96.32(17) .
O11 Er2 O16 142.60(18) .
O9 Er2 O15 80.41(18) .
O10 Er2 O15 130.52(17) .
O13 Er2 O15 77.23(17) .
O11 Er2 O15 143.50(18) .
O16 Er2 O15 71.21(18) .
O9 Er2 O14 74.34(17) .
O10 Er2 O14 127.75(17) .
O13 Er2 O14 73.08(17) .
O11 Er2 O14 70.09(17) .
O16 Er2 O14 145.69(16) .
O15 Er2 O14 74.60(17) .
O9 Er2 O12 145.24(17) .
O10 Er2 O12 76.92(16) .
O13 Er2 O12 69.52(17) .
O11 Er2 O12 72.34(17) .
O16 Er2 O12 72.81(17) .
O15 Er2 O12 127.02(18) .
O14 Er2 O12 128.83(16) .
Cl6A C62A Cl4 99(5) .
Cl6A C62A Cl5A 104(4) .
Cl4 C62A Cl5A 109(2) .
Cl6 C62 Cl4 117.2(18) .
Cl6 C62 Cl5 105.6(18) .
Cl4 C62 Cl5 106.8(13) .

loop_
_geom_bond_atom_site_label_1
_geom_bond_atom_site_label_2
_geom_bond_distance
_geom_bond_site_symmetry_2
C1 N1 1.350(9) .
C1 C2 1.375(10) .
C7 C9 1.346(9) .
C7 S1 1.737(7) .
C7 S2 1.762(7) .
C37 O5 1.237(8) .
C37 C38 1.381(10) .
C37 C36 1.541(11) .
C45 F16 1.295(11) .
C45 F17 1.321(11) .
C45 F18 1.343(13) .
C45 C44 1.538(12) .
C34 O4 1.259(9) .
C34 C33 1.379(10) .
C34 C35 1.535(11) .
C52 O13 1.249(9) .
C52 C53 1.400(11) .
C52 C51 1.532(11) .
C31 F2 1.321(9) .
C31 F1 1.323(9) .
C31 F3 1.337(9) .
C31 C32 1.534(10) .
C59 O16 1.252(8) .
C59 C58 1.373(11) .
C59 C60 1.515(12) .
C5 N1 1.372(9) .
C5 C4 1.377(9) .
C5 C6 1.487(10) .
C18 C19 1.374(10) .
C18 C17 1.402(11) .
C32 O3 1.253(8) .
C32 C33 1.408(10) .
C39 O6 1.256(8) .
C39 C38 1.355(11) .
C39 C40 1.514(11) .
C11 N4 1.359(9) .
C11 C12 1.382(10) .
C11 C10 1.493(10) .
C35 F6 1.308(10) .
C35 F4 1.310(10) .
C35 F5 1.316(10) .
C27 C26 1.396(11) .
C27 C28 1.401(11) .
C4 C3 1.385(11) .
C20 N2 1.366(9) .
C20 C19 1.391(10) .
C20 C21 1.485(9) .
C49 O12 1.270(9) .
C49 C48 1.379(12) .
C49 C50 1.529(13) .
C9 S8 1.746(7) .
C9 S7 1.778(7) .
C26 N3 1.370(9) .
C26 C25 1.470(10) .
C8 C23 1.339(9) 3_675
C8 S2 1.755(6) .
C8 S7 1.757(7) .
C58 C57 1.411(11) .
C23 C8 1.339(9) 3_675
C23 S6 1.751(7) .
C23 S3 1.763(7) .
C51 F25 1.288(10) .
C51 F26 1.323(10) .
C51 F27 1.344(10) .
C10 S8 1.833(7) .
C22 C24 1.348(10) .
C22 S6 1.745(7) .
C22 S5 1.753(7) .
C12 C13 1.378(12) .
C17 C16 1.361(11) .
C24 S4 1.751(7) .
C24 S3 1.766(7) .
C46 F19 1.283(12) .
C46 F21 1.326(11) .
C46 F20 1.337(11) .
C46 C47 1.542(12) .
C16 N2 1.366(9) .
C2 C3 1.384(12) .
C40 F12 1.237(10) .
C40 F10 1.255(12) .
C40 F11 1.274(14) .
C43 C42 1.383(11) .
C43 C44 1.398(11) .
C28 C29 1.368(13) .
C6 S1 1.819(7) .
C55 F29 1.301(11) .
C55 F28 1.309(10) .
C55 F30 1.319(10) .
C55 C54 1.545(11) .
C53 C54 1.385(11) .
C21 S5 1.837(7) .
C47 O11 1.263(8) .
C47 C48 1.366(12) .
C41 F14 1.274(11) .
C41 F13 1.306(10) .
C41 F15 1.323(10) .
C41 C42 1.547(10) .
C13 C14 1.370(12) .
C29 C30 1.381(12) .
C30 N3 1.345(9) .
C25 S4 1.826(8) .
C50 F24 1.259(13) .
C50 F23 1.297(12) .
C50 F22 1.321(12) .
C15 N4 1.339(9) .
C15 C14 1.379(12) .
C61 Cl3 1.575(14) .
C61 Cl2 1.677(13) .
C61 Cl1 1.697(15) .
C42 O7 1.249(9) .
C44 O8 1.242(8) .
C36 F8 1.322(9) .
C36 F9 1.329(10) .
C36 F7 1.331(10) .
C56 F31 1.250(11) .
C56 F33 1.264(10) .
C56 F32 1.286(11) .
C56 C57 1.518(11) .
C60 F36 1.289(10) .
C60 F34 1.296(10) .
C60 F35 1.338(11) .
C54 O14 1.242(8) .
C57 O15 1.243(8) .
N1 O1 1.330(7) .
N2 O2 1.334(7) .
N3 O9 1.334(7) .
N4 O10 1.321(7) .
O1 Er1 2.302(4) .
O2 Er1 2.266(5) .
O3 Er1 2.327(5) .
O4 Er1 2.333(5) .
O5 Er1 2.368(5) .
O6 Er1 2.337(5) .
O7 Er1 2.357(5) .
O8 Er1 2.384(5) .
O9 Er2 2.287(5) .
O10 Er2 2.308(4) .
O11 Er2 2.327(5) .
O12 Er2 2.384(5) .
O13 Er2 2.322(4) .
O14 Er2 2.365(5) .
O15 Er2 2.359(5) .
O16 Er2 2.327(5) .
Cl4 C62 1.72(3) .
Cl4 C62A 1.78(7) .
C62A Cl6A 1.71(9) .
C62A Cl5A 1.82(7) .
C62 Cl6 1.68(2) .
C62 Cl5 1.82(4) .
